data_4036156
loop_
_publ_author_name
'Shang, Yongjia'
'Hu, Xiaoqian'
'He, Xinwei'
'Tao, Jiajia'
'Han, Guang'
'Wu, Fuli'
'Wang, Jie'

_publ_section_title
;
 FeCl3-Mediated Synthesis of \b-Alkynyl Ketones via Domino
 Nucleophilic-Substitution/Intramolecular-Cyclization/Reverse Claisen
 Condensation of N-Cyclohexyl Propargylamines and 1,3-Diketones.
;
_journal_issue 9
_journal_name_full 'The Journal of organic chemistry'
_journal_page_first 4760
_journal_page_last 4765
_journal_paper_doi 10.1021/acs.joc.5b00281
_journal_volume 80
_journal_year 2015
_chemical_formula_sum 'C25 H20 O3'
_chemical_formula_weight 368.41
_space_group_IT_number 2
_space_group_name_Hall '-P 1'
_space_group_name_H-M_alt 'P -1'
_symmetry_cell_setting triclinic
_symmetry_space_group_name_H-M 'P -1'
_atom_sites_solution_hydrogens geom
_atom_sites_solution_primary direct
_atom_sites_solution_secondary difmap
_audit_creation_method SHELXL-97
_cell_angle_alpha 74.080(2)
_cell_angle_beta 77.755(2)
_cell_angle_gamma 64.1820(10)
_cell_formula_units_Z 2
_cell_length_a 9.9590(14)
_cell_length_b 9.9943(14)
_cell_length_c 11.4282(16)
_cell_measurement_reflns_used 5455
_cell_measurement_temperature 293(2)
_cell_measurement_theta_max 27.65
_cell_measurement_theta_min 2.52
_cell_volume 979.0(2)
_computing_cell_refinement 'Bruker SMART'
_computing_data_collection 'Bruker SMART'
_computing_data_reduction 'Bruker SAINT'
_computing_molecular_graphics 'Bruker SHELXTL'
_computing_publication_material 'Bruker SHELXTL'
_computing_structure_refinement 'SHELXL-97 (Sheldrick, 1997)'
_computing_structure_solution 'SHELXS-97 (Sheldrick, 1990)'
_diffrn_ambient_temperature 293(2)
_diffrn_measured_fraction_theta_full 0.976
_diffrn_measured_fraction_theta_max 0.976
_diffrn_measurement_device_type 'CCD area detector'
_diffrn_measurement_method 'phi and omega scans'
_diffrn_radiation_monochromator graphite
_diffrn_radiation_source 'fine-focus sealed tube'
_diffrn_radiation_type MoK\a
_diffrn_radiation_wavelength 0.71073
_diffrn_reflns_av_R_equivalents 0.0214
_diffrn_reflns_av_sigmaI/netI 0.0259
_diffrn_reflns_limit_h_max 11
_diffrn_reflns_limit_h_min -12
_diffrn_reflns_limit_k_max 11
_diffrn_reflns_limit_k_min -13
_diffrn_reflns_limit_l_max 14
_diffrn_reflns_limit_l_min -14
_diffrn_reflns_number 8540
_diffrn_reflns_theta_full 27.67
_diffrn_reflns_theta_max 27.67
_diffrn_reflns_theta_min 1.86
_exptl_absorpt_coefficient_mu 0.081
_exptl_absorpt_correction_T_max 0.9919
_exptl_absorpt_correction_T_min 0.9895
_exptl_absorpt_correction_type multi-scan
_exptl_crystal_colour colorless
_exptl_crystal_density_diffrn 1.250
_exptl_crystal_density_method 'not measured'
_exptl_crystal_description block
_exptl_crystal_F_000 388
_exptl_crystal_size_max 0.13
_exptl_crystal_size_mid 0.12
_exptl_crystal_size_min 0.10
_refine_diff_density_max 0.245
_refine_diff_density_min -0.189
_refine_diff_density_rms 0.042
_refine_ls_extinction_coef 0.041(4)
_refine_ls_extinction_expression Fc^*^=kFc[1+0.001xFc^2^\l^3^/sin(2\q)]^-1/4^
_refine_ls_extinction_method SHELXL
_refine_ls_goodness_of_fit_ref 1.053
_refine_ls_hydrogen_treatment mixed
_refine_ls_matrix_type full
_refine_ls_number_parameters 255
_refine_ls_number_reflns 4452
_refine_ls_number_restraints 0
_refine_ls_restrained_S_all 1.053
_refine_ls_R_factor_all 0.0473
_refine_ls_R_factor_gt 0.0405
_refine_ls_shift/su_max 0.000
_refine_ls_shift/su_mean 0.000
_refine_ls_structure_factor_coef Fsqd
_refine_ls_weighting_details 'calc w=1/[\s^2^(Fo^2^)+(0.0554P)^2^+0.1598P] where P=(Fo^2^+2Fc^2^)/3'
_refine_ls_weighting_scheme calc
_refine_ls_wR_factor_gt 0.1097
_refine_ls_wR_factor_ref 0.1163
_reflns_number_gt 3788
_reflns_number_total 4452
_reflns_threshold_expression >2sigma(I)
_cod_data_source_file jo5b00281_si_002.cif
_cod_data_source_block 130614c_0m
_cod_depositor_comments
;
The following automatic conversions were performed:

data item '_symmetry_cell_setting' value 'Triclinic' was changed to
'triclinic' in accordance with the
/home/saulius/struct/COD-crude-data/automatic-downloads/DataCite-retrospective/ACS/depositions/lib/dictionaries/cif_core.dic
dictionary named 'cif_core.dic' version 2.4.2 last updated on
2011-04-26.

Automatic conversion script
Id: cif_fix_values 6909 2019-04-08 15:41:33Z antanas 
;
_cod_original_sg_symbol_H-M P-1
_cod_database_code 4036156

loop_
_symmetry_equiv_pos_as_xyz
'x, y, z'
'-x, -y, -z'

loop_
_atom_site_label
_atom_site_type_symbol
_atom_site_fract_x
_atom_site_fract_y
_atom_site_fract_z
_atom_site_U_iso_or_equiv
_atom_site_adp_type
_atom_site_occupancy
_atom_site_symmetry_multiplicity
_atom_site_calc_flag
_atom_site_refinement_flags
C1 C 0.20842(13) 0.14097(12) 0.27728(10) 0.0377(2) Uani 1 1 d .
O1 O 0.50678(12) 0.25588(11) 0.09743(10) 0.0627(3) Uani 1 1 d .
C2 C 0.05689(14) 0.21866(15) 0.26164(12) 0.0488(3) Uani 1 1 d .
H2 H -0.0136 0.2295 0.3302 0.059 Uiso 1 1 calc R
O2 O 0.46271(9) 0.04625(9) 0.18648(7) 0.0431(2) Uani 1 1 d .
C3 C 0.00865(16) 0.28019(17) 0.14626(14) 0.0594(4) Uani 1 1 d .
H3 H -0.0933 0.3323 0.1379 0.071 Uiso 1 1 calc R
O3 O 0.43786(11) -0.15419(11) 0.58644(9) 0.0558(3) Uani 1 1 d .
C4 C 0.11131(18) 0.26446(18) 0.04375(13) 0.0610(4) Uani 1 1 d .
H4 H 0.0787 0.3054 -0.0338 0.073 Uiso 1 1 calc R
C5 C 0.26279(16) 0.18777(16) 0.05626(12) 0.0515(3) Uani 1 1 d .
H5 H 0.3328 0.1766 -0.0126 0.062 Uiso 1 1 calc R
C6 C 0.30921(13) 0.12780(13) 0.17207(10) 0.0392(2) Uani 1 1 d .
C7 C 0.55208(14) 0.12508(14) 0.14802(10) 0.0435(3) Uani 1 1 d .
C8 C 0.70838(15) 0.02606(18) 0.17741(13) 0.0564(3) Uani 1 1 d .
H8A H 0.7552 -0.0453 0.1244 0.085 Uiso 1 1 calc R
H8B H 0.7068 -0.0279 0.2610 0.085 Uiso 1 1 calc R
H8C H 0.7640 0.0875 0.1658 0.085 Uiso 1 1 calc R
C9 C 0.26443(13) 0.06536(12) 0.40314(10) 0.0374(2) Uani 1 1 d .
H9 H 0.3624 0.0677 0.4006 0.045 Uiso 1 1 calc R
C10 C 0.16119(14) 0.14316(13) 0.49949(11) 0.0427(3) Uani 1 1 d .
C11 C 0.07648(14) 0.20005(14) 0.57985(11) 0.0440(3) Uani 1 1 d .
C12 C -0.02761(13) 0.26012(13) 0.67968(10) 0.0397(3) Uani 1 1 d .
C13 C -0.08732(16) 0.16762(15) 0.76738(12) 0.0505(3) Uani 1 1 d .
H13 H -0.0565 0.0668 0.7629 0.061 Uiso 1 1 calc R
C14 C -0.19204(18) 0.22458(19) 0.86105(14) 0.0638(4) Uani 1 1 d .
H14 H -0.2326 0.1622 0.9184 0.077 Uiso 1 1 calc R
C15 C -0.23683(17) 0.3719(2) 0.87046(14) 0.0644(4) Uani 1 1 d .
H15 H -0.3074 0.4096 0.9339 0.077 Uiso 1 1 calc R
C16 C -0.17688(17) 0.46312(17) 0.78567(15) 0.0629(4) Uani 1 1 d .
H16 H -0.2065 0.5630 0.7923 0.075 Uiso 1 1 calc R
C17 C -0.07295(15) 0.40888(15) 0.69034(13) 0.0515(3) Uani 1 1 d .
H17 H -0.0334 0.4723 0.6332 0.062 Uiso 1 1 calc R
C18 C 0.28384(14) -0.10148(13) 0.43278(10) 0.0404(3) Uani 1 1 d .
H18A H 0.1854 -0.1041 0.4465 0.049 Uiso 1 1 calc R
H18B H 0.3377 -0.1460 0.3622 0.049 Uiso 1 1 calc R
C19 C 0.36673(13) -0.19778(13) 0.54313(10) 0.0391(3) Uani 1 1 d .
C20 C 0.35930(12) -0.34863(13) 0.59753(11) 0.0397(3) Uani 1 1 d .
C21 C 0.41142(16) -0.42621(16) 0.71106(12) 0.0533(3) Uani 1 1 d .
H21 H 0.4500 -0.3837 0.7514 0.064 Uiso 1 1 calc R
C22 C 0.4062(2) -0.56569(18) 0.76393(15) 0.0676(4) Uani 1 1 d .
H22 H 0.4399 -0.6166 0.8403 0.081 Uiso 1 1 calc R
C23 C 0.35092(19) -0.62965(17) 0.70365(16) 0.0670(4) Uani 1 1 d .
H23 H 0.3474 -0.7237 0.7396 0.080 Uiso 1 1 calc R
C24 C 0.30093(16) -0.55548(16) 0.59078(15) 0.0574(3) Uani 1 1 d .
H24 H 0.2650 -0.6000 0.5501 0.069 Uiso 1 1 calc R
C25 C 0.30404(13) -0.41442(14) 0.53756(12) 0.0453(3) Uani 1 1 d .
H25 H 0.2691 -0.3637 0.4616 0.054 Uiso 1 1 calc R

loop_
_atom_site_aniso_label
_atom_site_aniso_U_11
_atom_site_aniso_U_22
_atom_site_aniso_U_33
_atom_site_aniso_U_23
_atom_site_aniso_U_13
_atom_site_aniso_U_12
C1 0.0425(6) 0.0319(5) 0.0387(6) -0.0069(4) -0.0038(4) -0.0155(4)
O1 0.0614(6) 0.0528(6) 0.0711(7) 0.0015(5) -0.0104(5) -0.0275(5)
C2 0.0413(6) 0.0495(7) 0.0518(7) -0.0116(6) -0.0025(5) -0.0153(5)
O2 0.0403(4) 0.0409(4) 0.0407(4) -0.0043(3) -0.0024(3) -0.0131(3)
C3 0.0466(7) 0.0593(8) 0.0661(9) -0.0098(7) -0.0191(6) -0.0118(6)
O3 0.0664(6) 0.0529(5) 0.0586(6) -0.0022(4) -0.0224(5) -0.0319(5)
C4 0.0638(9) 0.0653(9) 0.0483(7) -0.0022(6) -0.0226(6) -0.0189(7)
C5 0.0571(8) 0.0557(8) 0.0382(6) -0.0067(5) -0.0066(5) -0.0205(6)
C6 0.0412(6) 0.0348(5) 0.0394(6) -0.0066(4) -0.0045(4) -0.0138(4)
C7 0.0458(6) 0.0501(7) 0.0339(5) -0.0106(5) 0.0001(5) -0.0194(5)
C8 0.0461(7) 0.0688(9) 0.0517(7) -0.0152(6) -0.0059(6) -0.0188(6)
C9 0.0406(6) 0.0365(6) 0.0350(5) -0.0080(4) -0.0012(4) -0.0162(4)
C10 0.0496(6) 0.0380(6) 0.0390(6) -0.0073(5) -0.0042(5) -0.0167(5)
C11 0.0474(6) 0.0415(6) 0.0399(6) -0.0088(5) -0.0060(5) -0.0142(5)
C12 0.0381(6) 0.0422(6) 0.0377(6) -0.0101(5) -0.0064(4) -0.0129(5)
C13 0.0575(8) 0.0438(7) 0.0500(7) -0.0081(5) -0.0051(6) -0.0212(6)
C14 0.0642(9) 0.0745(10) 0.0508(8) -0.0083(7) 0.0077(6) -0.0351(8)
C15 0.0557(8) 0.0792(10) 0.0563(8) -0.0307(8) 0.0118(6) -0.0235(7)
C16 0.0610(9) 0.0522(8) 0.0761(10) -0.0318(7) 0.0046(7) -0.0177(7)
C17 0.0530(7) 0.0448(7) 0.0565(7) -0.0131(6) 0.0015(6) -0.0213(6)
C18 0.0471(6) 0.0362(6) 0.0382(6) -0.0077(4) -0.0059(5) -0.0163(5)
C19 0.0383(6) 0.0384(6) 0.0397(6) -0.0086(4) -0.0027(4) -0.0148(5)
C20 0.0346(5) 0.0373(6) 0.0436(6) -0.0070(5) -0.0025(4) -0.0127(4)
C21 0.0590(8) 0.0487(7) 0.0509(7) -0.0014(6) -0.0132(6) -0.0224(6)
C22 0.0766(10) 0.0554(8) 0.0620(9) 0.0112(7) -0.0169(8) -0.0280(8)
C23 0.0668(9) 0.0434(7) 0.0836(11) 0.0036(7) -0.0033(8) -0.0276(7)
C24 0.0504(7) 0.0468(7) 0.0803(10) -0.0145(7) -0.0052(7) -0.0243(6)
C25 0.0395(6) 0.0421(6) 0.0534(7) -0.0099(5) -0.0060(5) -0.0152(5)

loop_
_atom_type_symbol
_atom_type_description
_atom_type_scat_dispersion_real
_atom_type_scat_dispersion_imag
_atom_type_scat_source
C C 0.0033 0.0016 'International Tables Vol C Tables 4.2.6.8 and 6.1.1.4'
H H 0.0000 0.0000 'International Tables Vol C Tables 4.2.6.8 and 6.1.1.4'
O O 0.0106 0.0060 'International Tables Vol C Tables 4.2.6.8 and 6.1.1.4'

loop_
_geom_angle_atom_site_label_1
_geom_angle_atom_site_label_2
_geom_angle_atom_site_label_3
_geom_angle
C6 C1 C2 117.09(11)
C6 C1 C9 120.35(10)
C2 C1 C9 122.49(10)
C3 C2 C1 121.38(12)
C3 C2 H2 119.3
C1 C2 H2 119.3
C7 O2 C6 117.22(9)
C4 C3 C2 120.14(13)
C4 C3 H3 119.9
C2 C3 H3 119.9
C3 C4 C5 119.87(12)
C3 C4 H4 120.1
C5 C4 H4 120.1
C4 C5 C6 119.30(12)
C4 C5 H5 120.3
C6 C5 H5 120.3
C5 C6 C1 122.22(11)
C5 C6 O2 120.06(10)
C1 C6 O2 117.70(10)
O1 C7 O2 122.86(12)
O1 C7 C8 126.39(12)
O2 C7 C8 110.75(11)
C7 C8 H8A 109.5
C7 C8 H8B 109.5
H8A C8 H8B 109.5
C7 C8 H8C 109.5
H8A C8 H8C 109.5
H8B C8 H8C 109.5
C10 C9 C1 112.10(9)
C10 C9 C18 109.87(9)
C1 C9 C18 108.81(9)
C10 C9 H9 108.7
C1 C9 H9 108.7
C18 C9 H9 108.7
C11 C10 C9 176.91(12)
C10 C11 C12 176.36(13)
C17 C12 C13 118.56(11)
C17 C12 C11 122.12(11)
C13 C12 C11 119.31(11)
C14 C13 C12 120.34(12)
C14 C13 H13 119.8
C12 C13 H13 119.8
C15 C14 C13 120.70(14)
C15 C14 H14 119.7
C13 C14 H14 119.7
C16 C15 C14 119.39(13)
C16 C15 H15 120.3
C14 C15 H15 120.3
C15 C16 C17 120.89(13)
C15 C16 H16 119.6
C17 C16 H16 119.6
C16 C17 C12 120.11(13)
C16 C17 H17 119.9
C12 C17 H17 119.9
C19 C18 C9 114.27(9)
C19 C18 H18A 108.7
C9 C18 H18A 108.7
C19 C18 H18B 108.7
C9 C18 H18B 108.7
H18A C18 H18B 107.6
O3 C19 C20 120.72(11)
O3 C19 C18 121.06(10)
C20 C19 C18 118.22(10)
C25 C20 C21 119.21(11)
C25 C20 C19 121.99(11)
C21 C20 C19 118.79(11)
C22 C21 C20 120.29(14)
C22 C21 H21 119.9
C20 C21 H21 119.9
C23 C22 C21 119.95(14)
C23 C22 H22 120.0
C21 C22 H22 120.0
C24 C23 C22 120.47(13)
C24 C23 H23 119.8
C22 C23 H23 119.8
C23 C24 C25 120.01(14)
C23 C24 H24 120.0
C25 C24 H24 120.0
C24 C25 C20 120.05(12)
C24 C25 H25 120.0
C20 C25 H25 120.0

loop_
_geom_bond_atom_site_label_1
_geom_bond_atom_site_label_2
_geom_bond_distance
C1 C6 1.3894(16)
C1 C2 1.3892(17)
C1 C9 1.5257(15)
O1 C7 1.1955(15)
C2 C3 1.3835(19)
C2 H2 0.9300
O2 C7 1.3642(15)
O2 C6 1.4057(14)
C3 C4 1.377(2)
C3 H3 0.9300
O3 C19 1.2134(14)
C4 C5 1.381(2)
C4 H4 0.9300
C5 C6 1.3812(17)
C5 H5 0.9300
C7 C8 1.4875(18)
C8 H8A 0.9600
C8 H8B 0.9600
C8 H8C 0.9600
C9 C10 1.4722(15)
C9 C18 1.5394(15)
C9 H9 0.9800
C10 C11 1.1909(16)
C11 C12 1.4383(16)
C12 C17 1.3859(17)
C12 C13 1.3894(18)
C13 C14 1.3788(19)
C13 H13 0.9300
C14 C15 1.368(2)
C14 H14 0.9300
C15 C16 1.368(2)
C15 H15 0.9300
C16 C17 1.3817(19)
C16 H16 0.9300
C17 H17 0.9300
C18 C19 1.5106(16)
C18 H18A 0.9700
C18 H18B 0.9700
C19 C20 1.4928(16)
C20 C25 1.3883(17)
C20 C21 1.3918(17)
C21 C22 1.378(2)
C21 H21 0.9300
C22 C23 1.376(3)
C22 H22 0.9300
C23 C24 1.374(2)
C23 H23 0.9300
C24 C25 1.3849(19)
C24 H24 0.9300
C25 H25 0.9300
